data_2104480
loop_
_publ_author_name
'Marsh, Richard E.'

_publ_section_title
;
 Space groups <i>P</i>1 and <i>Cc</i>: how are they doing?
;
_journal_coeditor_code BK5088
_journal_issue 6
_journal_name_full 'Acta Crystallographica Section B'
_journal_page_first 782
_journal_page_last 783
_journal_paper_doi 10.1107/S0108768109046448
_journal_volume 65
_journal_year 2009
_chemical_formula_sum 'C44 H70 O2 Si4 Zr'
_chemical_formula_weight 834.58
_chemical_name_systematic
;
Dicarbonyl-bis(eta(5)-1,3-bis(t-butyl(dimethyl)silyl)indenyl)-zirconium
;
_space_group_IT_number 15
_symmetry_cell_setting monoclinic
_symmetry_space_group_name_Hall '-C 2yc'
_symmetry_space_group_name_H-M 'C 1 2/c 1'
_cell_angle_alpha 90.00
_cell_angle_beta 96.702(1)
_cell_angle_gamma 90.00
_cell_formula_units_Z 4
_cell_length_a 20.7006(9)
_cell_length_b 9.3584(4)
_cell_length_c 23.7365(11)
_cell_measurement_temperature 173(2)
_cell_volume 4566.9(3)
_diffrn_ambient_temperature 173(2)
_diffrn_radiation_type MoK\a
_diffrn_radiation_wavelength 0.71073
_exptl_crystal_colour green
_exptl_crystal_density_diffrn 1.214
_exptl_crystal_description block
_exptl_crystal_F_000 1784
_cod_data_source_file bk5088.cif
_cod_data_source_block BIJMIR
_cod_depositor_comments
;
The following automatic conversions were performed:
'_symmetry_cell_setting' value 'Monoclinic' changed to 'monoclinic'
according to '/home/saulius/struct/CIF-dictionaries/cif_core.dic'
dictionary named 'cif_core.dic' version 2.4.1 from 2010-06-29.

Automatic conversion script
Id: cif_fix_enum 1527 2010-12-29 10:47:43Z saulius 

The following automatic conversions were performed:

'_symmetry_cell_setting' value 'Monoclinic' changed to 'monoclinic'
according to /home/saulius/struct/CIF-dictionaries/cif_core.dic
dictionary named 'cif_core.dic' version 2.4.1 from 2010-06-29.

Automatic conversion script
Id: cif_fix_values 1715 2011-07-08 13:25:40Z adriana 
;
_cod_original_sg_symbol_H-M C2/c
_cod_database_code 2104480

loop_
_symmetry_equiv_pos_as_xyz
'x, y, z'
'-x, y, 1/2-z'
'-x, -y, -z'
'x, -y, z+1/2'
'x+1/2, y+1/2, z'
'1/2-x, 1/2+y, 1/2-z'
'1/2-x, 1/2-y, -z'
'x+1/2, -y+1/2, z+1/2'

loop_
_atom_site_label
_atom_site_type_symbol
_atom_site_fract_x
_atom_site_fract_y
_atom_site_fract_z
_atom_site_occupancy
Zr1 Zr 0.0 0.30105 0.25 1
Si1 Si -0.17012 0.3592 0.32647 1
Si2 Si 0.10010 0.3058 0.40681 1
O1 O -0.1034 0.5656 0.2164 1
C1 C -0.0860 0.2918 0.3192 1
C2 C -0.0290 0.3608 0.3464 1
H1 H -0.0290 0.4606 0.3614 1
C3 C 0.0257 0.2668 0.3566 1
C4 C 0.0011 0.1307 0.3343 1
C5 C -0.0662 0.1472 0.3117 1
C6 C 0.0302 -0.0081 0.3346 1
H2 H 0.0748 -0.0208 0.3480 1
C7 C -0.0072 -0.1218 0.3154 1
H3 H 0.0114 -0.2143 0.3172 1
C8 C -0.0720 -0.1053 0.2932 1
H4 H -0.0964 -0.1873 0.2805 1
C9 C -0.1019 0.0256 0.2892 1
H5 H -0.1454 0.0352 0.2718 1
C10 C -0.0684 0.4720 0.2272 1
C11 C -0.1640 0.5547 0.3408 1
H6 H -0.1502 0.6022 0.3087 1
H7 H -0.1330 0.5712 0.3731 1
H8 H -0.2052 0.5908 0.3478 1
C12 C -0.2308 0.3270 0.2636 1
H9 H -0.2204 0.3810 0.2334 1
H10 H -0.2716 0.3525 0.2722 1
H11 H -0.2308 0.2315 0.2542 1
C13 C -0.1990 0.2677 0.3907 1
C14 C -0.2594 0.3448 0.4075 1
H12 H -0.2932 0.3434 0.3760 1
H13 H -0.2482 0.4425 0.4174 1
H14 H -0.2744 0.2980 0.4396 1
C15 C -0.1454 0.2754 0.4405 1
H15 H -0.1621 0.2392 0.4748 1
H16 H -0.1312 0.3750 0.4466 1
H17 H -0.1084 0.2170 0.4322 1
C16 C -0.2170 0.1104 0.3799 1
H18 H -0.2326 0.0700 0.4136 1
H19 H -0.1788 0.0575 0.3712 1
H20 H -0.2510 0.1036 0.3480 1
C17 C 0.1067 0.5020 0.4190 1
H21 H 0.1379 0.5200 0.4496 1
H22 H 0.0668 0.5374 0.4268 1
H23 H 0.1188 0.5466 0.3868 1
C18 C 0.1740 0.2376 0.3772 1
H24 H 0.1766 0.2760 0.3440 1
H25 H 0.1716 0.1445 0.3738 1
H26 H 0.2084 0.2598 0.4002 1
C19 C 0.0932 0.2195 0.4785 1
C20 C 0.0402 0.2915 0.5081 1
H27 H -0.0005 0.2847 0.4846 1
H28 H 0.0510 0.3895 0.5147 1
H29 H 0.0369 0.2450 0.5435 1
C21 C 0.1583 0.2372 0.5164 1
H30 H 0.1538 0.2024 0.5540 1
H31 H 0.1704 0.3370 0.5184 1
H32 H 0.1918 0.1825 0.5006 1
C22 C 0.0788 0.0589 0.4736 1
H33 H 0.0764 0.0195 0.5112 1
H34 H 0.1134 0.0115 0.4563 1
H35 H 0.0376 0.0441 0.4502 1

loop_
_geom_angle_atom_site_label_1
_geom_angle_atom_site_label_2
_geom_angle_atom_site_label_3
_geom_angle
_geom_angle_site_symmetry_1
_geom_angle_site_symmetry_2
_geom_angle_site_symmetry_3
_geom_angle_publ_flag
C1 Zr1 C2 32.85 . . . yes
C1 Zr1 C3 55.82 . . . yes
C1 Zr1 C4 54.56 . . . yes
C1 Zr1 C5 32.44 . . . yes
C1 Zr1 C10 72.64 . . . yes
C1 Zr1 C1 176.13 . . 2_555 yes
C1 Zr1 C2 148.79 . . 2_555 yes
C1 Zr1 C3 123.59 . . 2_555 yes
C1 Zr1 C4 122.52 . . 2_555 yes
C1 Zr1 C5 143.70 . . 2_555 yes
C1 Zr1 C10 110.38 . . 2_555 yes
C2 Zr1 C3 32.99 . . . yes
C2 Zr1 C4 53.36 . . . yes
C2 Zr1 C5 53.12 . . . yes
C2 Zr1 C10 80.98 . . . yes
C1 Zr1 C2 148.79 2_555 . . yes
C2 Zr1 C2 154.11 . . 2_555 yes
C2 Zr1 C3 153.53 . . 2_555 yes
C2 Zr1 C4 151.18 . . 2_555 yes
C2 Zr1 C5 148.42 . . 2_555 yes
C2 Zr1 C10 79.94 . . 2_555 yes
C3 Zr1 C4 33.00 . . . yes
C3 Zr1 C5 54.86 . . . yes
C3 Zr1 C10 113.38 . . . yes
C1 Zr1 C3 123.59 2_555 . . yes
C2 Zr1 C3 153.53 2_555 . . yes
C3 Zr1 C3 165.53 . . 2_555 yes
C3 Zr1 C4 132.97 . . 2_555 yes
C3 Zr1 C5 115.72 . . 2_555 yes
C3 Zr1 C10 77.85 . . 2_555 yes
C4 Zr1 C5 32.72 . . . yes
C4 Zr1 C10 127.08 . . . yes
C1 Zr1 C4 122.52 2_555 . . yes
C2 Zr1 C4 151.18 2_555 . . yes
C3 Zr1 C4 132.97 2_555 . . yes
C4 Zr1 C4 102.84 . . 2_555 yes
C4 Zr1 C5 98.08 . . 2_555 yes
C4 Zr1 C10 108.64 . . 2_555 yes
C5 Zr1 C10 100.40 . . . yes
C1 Zr1 C5 143.70 2_555 . . yes
C2 Zr1 C5 148.42 2_555 . . yes
C3 Zr1 C5 115.72 2_555 . . yes
C4 Zr1 C5 98.08 2_555 . . yes
C5 Zr1 C5 111.62 . . 2_555 yes
C5 Zr1 C10 130.60 . . 2_555 yes
C1 Zr1 C10 110.38 2_555 . . yes
C2 Zr1 C10 79.94 2_555 . . yes
C3 Zr1 C10 77.85 2_555 . . yes
C4 Zr1 C10 108.64 2_555 . . yes
C5 Zr1 C10 130.60 2_555 . . yes
C10 Zr1 C10 84.60 . . 2_555 yes
C1 Zr1 C2 32.85 2_555 . 2_555 yes
C1 Zr1 C3 55.82 2_555 . 2_555 yes
C1 Zr1 C4 54.56 2_555 . 2_555 yes
C1 Zr1 C5 32.44 2_555 . 2_555 yes
C1 Zr1 C10 72.64 2_555 . 2_555 yes
C2 Zr1 C3 32.99 2_555 . 2_555 yes
C2 Zr1 C4 53.36 2_555 . 2_555 yes
C2 Zr1 C5 53.12 2_555 . 2_555 yes
C2 Zr1 C10 80.98 2_555 . 2_555 yes
C3 Zr1 C4 33.00 2_555 . 2_555 yes
C3 Zr1 C5 54.86 2_555 . 2_555 yes
C3 Zr1 C10 113.38 2_555 . 2_555 yes
C4 Zr1 C5 32.72 2_555 . 2_555 yes
C4 Zr1 C10 127.08 2_555 . 2_555 yes
C5 Zr1 C10 100.40 2_555 . 2_555 yes
C1 Si1 C11 107.61 . . . yes
C1 Si1 C12 114.73 . . . yes
C1 Si1 C13 107.66 . . . yes
C11 Si1 C12 109.32 . . . yes
C11 Si1 C13 108.45 . . . yes
C12 Si1 C13 108.89 . . . yes
C3 Si2 C17 109.37 . . . yes
C3 Si2 C18 110.06 . . . yes
C3 Si2 C19 110.16 . . . yes
C17 Si2 C18 110.30 . . . yes
C17 Si2 C19 106.94 . . . yes
C18 Si2 C19 109.96 . . . yes
Zr1 C1 Si1 140.24 . . . yes
Zr1 C1 C2 71.08 . . . yes
Zr1 C1 C5 73.83 . . . yes
Si1 C1 C2 122.09 . . . yes
Si1 C1 C5 127.65 . . . yes
C2 C1 C5 104.46 . . . no
Zr1 C2 C1 76.07 . . . yes
Zr1 C2 C3 75.36 . . . yes
C1 C2 C3 113.15 . . . no
Zr1 C3 Si2 132.09 . . . yes
Zr1 C3 C2 71.64 . . . yes
Zr1 C3 C4 73.96 . . . yes
Si2 C3 C2 124.33 . . . yes
Si2 C3 C4 129.25 . . . yes
C2 C3 C4 103.95 . . . no
Zr1 C4 C3 73.04 . . . yes
Zr1 C4 C5 73.86 . . . yes
Zr1 C4 C6 122.35 . . . yes
C3 C4 C5 108.97 . . . no
C3 C4 C6 131.77 . . . no
C5 C4 C6 119.14 . . . no
Zr1 C5 C1 73.73 . . . yes
Zr1 C5 C4 73.43 . . . yes
Zr1 C5 C9 121.51 . . . yes
C1 C5 C4 109.47 . . . no
C1 C5 C9 131.12 . . . no
C4 C5 C9 119.33 . . . no
C4 C6 C7 118.98 . . . no
C6 C7 C8 121.67 . . . no
C7 C8 C9 122.21 . . . no
C5 C9 C8 118.49 . . . no
Zr1 C10 O1 177.65 . . . yes
Si1 C13 C14 109.74 . . . yes
Si1 C13 C15 109.34 . . . yes
Si1 C13 C16 113.00 . . . yes
C14 C13 C15 108.49 . . . no
C14 C13 C16 107.77 . . . no
C15 C13 C16 108.40 . . . no
Si2 C19 C20 110.91 . . . yes
Si2 C19 C21 108.95 . . . yes
Si2 C19 C22 112.46 . . . yes
C20 C19 C21 108.10 . . . no
C20 C19 C22 108.88 . . . no
C21 C19 C22 107.39 . . . no

loop_
_geom_bond_atom_site_label_1
_geom_bond_atom_site_label_2
_geom_bond_distance
_geom_bond_site_symmetry_1
_geom_bond_site_symmetry_2
_geom_bond_publ_flag
Zr1 C1 2.5607 . . yes
Zr1 C2 2.4959 . . yes
Zr1 C3 2.5444 . . yes
Zr1 C4 2.5564 . . yes
Zr1 C5 2.5621 . . yes
Zr1 C10 2.1629 . . yes
Zr1 C1 2.5607 . 2_555 yes
Zr1 C2 2.4959 . 2_555 yes
Zr1 C3 2.5444 . 2_555 yes
Zr1 C4 2.5564 . 2_555 yes
Zr1 C5 2.5621 . 2_555 yes
Zr1 C10 2.1629 . 2_555 yes
Si1 C1 1.8788 . . yes
Si1 C11 1.8625 . . yes
Si1 C12 1.8596 . . yes
Si1 C13 1.9047 . . yes
Si2 C3 1.8701 . . yes
Si2 C17 1.8613 . . yes
Si2 C18 1.8688 . . yes
Si2 C19 1.9040 . . yes
O1 C10 1.1466 . . yes
C1 C2 1.4312 . . no
C1 C5 1.4311 . . no
C2 C3 1.4320 . . no
C3 C4 1.4487 . . no
C4 C5 1.4415 . . no
C4 C6 1.4315 . . no
C5 C9 1.4263 . . no
C6 C7 1.3627 . . no
C7 C8 1.3914 . . no
C8 C9 1.3708 . . no
C13 C14 1.5360 . . no
C13 C15 1.5256 . . no
C13 C16 1.5327 . . no
C19 C20 1.5269 . . no
C19 C21 1.5394 . . no
C19 C22 1.5340 . . no
C2 H1 1.0000 . . no
C6 H2 0.9500 . . no
C7 H3 0.9500 . . no
C8 H4 0.9500 . . no
C9 H5 0.9500 . . no
C11 H6 0.9500 . . no
C11 H7 0.9500 . . no
C11 H8 0.9500 . . no
C12 H9 0.9200 . . no
C12 H10 0.9200 . . no
C12 H11 0.9200 . . no
C14 H12 0.9600 . . no
C14 H13 0.9700 . . no
C14 H14 0.9600 . . no
C15 H15 0.9800 . . no
C15 H16 0.9800 . . no
C15 H17 0.9800 . . no
C16 H18 0.9700 . . no
C16 H19 0.9800 . . no
C16 H20 0.9700 . . no
C17 H21 0.9300 . . no
C17 H22 0.9300 . . no
C17 H23 0.9300 . . no
C18 H24 0.8700 . . no
C18 H25 0.8800 . . no
C18 H26 0.8700 . . no
C20 H27 0.9600 . . no
C20 H28 0.9500 . . no
C20 H29 0.9600 . . no
C21 H30 0.9600 . . no
C21 H31 0.9700 . . no
C21 H32 0.9700 . . no
C22 H33 0.9700 . . no
C22 H34 0.9700 . . no
C22 H35 0.9700 . . no
